data_7204369
loop_
_publ_author_name
'Carl Thirsk'
'Geoffrey E. Hawkes'
'Romano T. Kroemer'
'Klaus R. Liedl'
'Thomas Loerting'
'Rima Nasser'
'Robin G. Pritchard'
'Melanie Steele'
'John E. Warren'
'Andrew Whiting'

_publ_section_title
;
 The structure, modelling and dynamics of
 2,7-diisopropoxy-1,8-diarylnaphthalenes
;
_journal_issue 9
_journal_name_full 'J. Chem. Soc., Perkin Trans. 2'
_journal_page_first 1510
_journal_page_last 1519
_journal_paper_doi 10.1039/b201235a
_journal_year 2002
_chemical_compound_source 'synthesis as described'
_chemical_formula_moiety 'C32 H36 O4'
_chemical_formula_structural 'C32 H36 O4'
_chemical_formula_sum 'C32 H36 O4'
_chemical_formula_weight 484.61
_chemical_name_systematic
;
?
;
_space_group_IT_number 15
_symmetry_cell_setting monoclinic
_symmetry_Int_Tables_number 15
_symmetry_space_group_name_Hall '-C 2yc'
_symmetry_space_group_name_H-M 'C 1 2/c 1'
_atom_sites_solution_hydrogens geom
_atom_sites_solution_primary direct
_atom_sites_solution_secondary difmap
_audit_conform_dict_location ftp://ftp.iucr.org/cifdics/cif_core.dic
_audit_conform_dict_name cif_core.dic
_audit_conform_dict_version 2.1
_audit_creation_date 2000-07-10T14:41:03-00:00
_audit_creation_method 'WinGX routine CIF_UPDATE'
_cell_angle_alpha 90
_cell_angle_beta 102.19(2)
_cell_angle_gamma 90
_cell_formula_units_Z 12
_cell_length_a 22.097(2)
_cell_length_b 11.505(2)
_cell_length_c 34.188(2)
_cell_measurement_reflns_used 0
_cell_measurement_temperature 203(2)
_cell_measurement_theta_max 0
_cell_measurement_theta_min 0
_cell_measurement_wavelength 1.54178
_cell_volume 8495.5(19)
_computing_molecular_graphics 'Ortep-3 for Windows (Farrugia, 1997)'
_computing_publication_material 'WinGX publication routines (Farrugia, 1999)'
_computing_structure_refinement 'SHELXL-97 (Sheldrick, 1997)'
_diffrn_ambient_temperature 203(2)
_diffrn_measured_fraction_theta_full 0.92
_diffrn_measured_fraction_theta_max 0.92
_diffrn_radiation_monochromator graphite
_diffrn_radiation_probe x-ray
_diffrn_radiation_type CuK\a
_diffrn_radiation_wavelength 1.54178
_diffrn_reflns_av_R_equivalents 0.0459
_diffrn_reflns_av_unetI/netI 0.0662
_diffrn_reflns_limit_h_max 25
_diffrn_reflns_limit_h_min -22
_diffrn_reflns_limit_k_max 13
_diffrn_reflns_limit_k_min -11
_diffrn_reflns_limit_l_max 38
_diffrn_reflns_limit_l_min -38
_diffrn_reflns_number 10030
_diffrn_reflns_theta_full 65.09
_diffrn_reflns_theta_max 65.09
_diffrn_reflns_theta_min 2.64
_exptl_absorpt_coefficient_mu 0.581
_exptl_absorpt_correction_T_max 0.8683
_exptl_absorpt_correction_T_min 0.8007
_exptl_crystal_colour colourless
_exptl_crystal_density_diffrn 1.137
_exptl_crystal_density_method 'not measured'
_exptl_crystal_description prism
_exptl_crystal_F_000 3120
_exptl_crystal_size_max 0.4
_exptl_crystal_size_mid 0.25
_exptl_crystal_size_min 0.25
_refine_diff_density_max 0.221
_refine_diff_density_min -0.241
_refine_diff_density_rms 0.056
_refine_ls_extinction_coef 0.00049(5)
_refine_ls_extinction_expression Fc^*^=kFc[1+0.001xFc^2^\l^3^/sin(2\q)]^-1/4^
_refine_ls_extinction_method SHELXL
_refine_ls_goodness_of_fit_ref 1.269
_refine_ls_hydrogen_treatment mixed
_refine_ls_matrix_type full
_refine_ls_number_parameters 501
_refine_ls_number_reflns 6674
_refine_ls_number_restraints 0
_refine_ls_restrained_S_all 1.269
_refine_ls_R_factor_all 0.1814
_refine_ls_R_factor_gt 0.0816
_refine_ls_shift/su_max 0.013
_refine_ls_shift/su_mean 0.001
_refine_ls_structure_factor_coef Fsqd
_refine_ls_weighting_details 'calc w=1/[\s^2^(Fo^2^)+(0.0790P)^2^+6.0000P] where P=(Fo^2^+2Fc^2^)/3'
_refine_ls_weighting_scheme calc
_refine_ls_wR_factor_gt 0.2106
_refine_ls_wR_factor_ref 0.2638
_reflns_number_gt 2842
_reflns_number_total 6674
_reflns_threshold_expression >2sigma(I)
_cod_data_source_file b201235a.txt
_cod_data_source_block t
_cod_original_cell_volume 8495.5(17)
_cod_original_sg_symbol_H-M 'C 2/c'
_cod_database_code 7204369

loop_
_symmetry_equiv_pos_as_xyz
'x, y, z'
'-x, y, -z+1/2'
'x+1/2, y+1/2, z'
'-x+1/2, y+1/2, -z+1/2'
'-x, -y, -z'
'x, -y, z-1/2'
'-x+1/2, -y+1/2, -z'
'x+1/2, -y+1/2, z-1/2'

loop_
_atom_site_label
_atom_site_type_symbol
_atom_site_fract_x
_atom_site_fract_y
_atom_site_fract_z
_atom_site_U_iso_or_equiv
_atom_site_adp_type
_atom_site_occupancy
_atom_site_symmetry_multiplicity
_atom_site_calc_flag
_atom_site_refinement_flags
_atom_site_disorder_assembly
_atom_site_disorder_group
C1 C 0.5997(2) 0.4015(4) 0.08877(13) 0.0717(13) Uani 1 1 d . . .
C2 C 0.6509(3) 0.3345(5) 0.08851(19) 0.1006(18) Uani 1 1 d . . .
C3 C 0.6485(3) 0.2141(6) 0.0864(2) 0.129(3) Uani 1 1 d . . .
H3 H 0.6842 0.1707 0.0853 0.155 Uiso 1 1 calc R . .
C4 C 0.5942(4) 0.1604(5) 0.08599(17) 0.111(2) Uani 1 1 d . . .
H4 H 0.5925 0.0787 0.0852 0.133 Uiso 1 1 calc R . .
C4A C 0.5399(3) 0.2231(4) 0.08672(14) 0.0808(14) Uani 1 1 d . . .
C5 C 0.4842(3) 0.1628(5) 0.08782(16) 0.0983(19) Uani 1 1 d . . .
H5 H 0.4841 0.0811 0.0882 0.118 Uiso 1 1 calc R . .
C6 C 0.4315(3) 0.2215(5) 0.08834(18) 0.109(2) Uani 1 1 d . . .
H6 H 0.3949 0.1808 0.0891 0.131 Uiso 1 1 calc R . .
C7 C 0.4316(3) 0.3408(5) 0.08783(16) 0.0867(15) Uani 1 1 d . . .
C8 C 0.4843(2) 0.4057(4) 0.08560(12) 0.0678(12) Uani 1 1 d . . .
C8A C 0.5414(2) 0.3451(3) 0.08647(13) 0.0662(12) Uani 1 1 d . . .
C9 C 0.61023(18) 0.5284(4) 0.09623(14) 0.0671(12) Uani 1 1 d . . .
C10 C 0.60469(18) 0.6101(4) 0.06560(13) 0.0684(12) Uani 1 1 d . . .
H10 H 0.5935 0.5839 0.039 0.082 Uiso 1 1 calc R . .
C11 C 0.6146(2) 0.7263(4) 0.07223(13) 0.0693(13) Uani 1 1 d . . .
C12 C 0.6324(2) 0.7636(4) 0.11143(15) 0.0803(14) Uani 1 1 d . . .
C13 C 0.6409(2) 0.6854(4) 0.14299(14) 0.0860(15) Uani 1 1 d . . .
H13 H 0.6542 0.7117 0.1694 0.103 Uiso 1 1 calc R . .
C14 C 0.6297(2) 0.5686(4) 0.13530(14) 0.0772(13) Uani 1 1 d . . .
H14 H 0.6353 0.5156 0.1567 0.093 Uiso 1 1 calc R . .
C15 C 0.6037(2) 0.8128(4) 0.03851(14) 0.0923(16) Uani 1 1 d . . .
H15A H 0.5681 0.8605 0.0401 0.138 Uiso 1 1 calc R . .
H15B H 0.596 0.7718 0.0131 0.138 Uiso 1 1 calc R . .
H15C H 0.6399 0.8619 0.0406 0.138 Uiso 1 1 calc R . .
C16 C 0.6612(4) 0.9237(5) 0.15608(19) 0.175(4) Uani 1 1 d . . .
H16A H 0.6298 0.908 0.1714 0.262 Uiso 1 1 calc R . .
H16B H 0.6682 1.0068 0.1553 0.262 Uiso 1 1 calc R . .
H16C H 0.6994 0.8851 0.1686 0.262 Uiso 1 1 calc R . .
C17 C 0.7498(7) 0.3784(13) 0.0797(4) 0.297(10) Uani 1 1 d . . .
H17 H 0.7689 0.3141 0.0973 0.357 Uiso 1 1 calc R . .
C18 C 0.7997(5) 0.4678(13) 0.0922(4) 0.350(9) Uani 1 1 d . . .
H18A H 0.8276 0.4664 0.0737 0.525 Uiso 1 1 calc R . .
H18B H 0.8227 0.4504 0.119 0.525 Uiso 1 1 calc R . .
H18C H 0.7811 0.5442 0.0918 0.525 Uiso 1 1 calc R . .
C19 C 0.7555(6) 0.3345(12) 0.0454(4) 0.299(7) Uani 1 1 d . . .
H19A H 0.7282 0.268 0.0391 0.449 Uiso 1 1 calc R . .
H19B H 0.798 0.3101 0.0472 0.449 Uiso 1 1 calc R . .
H19C H 0.7446 0.3928 0.0247 0.449 Uiso 1 1 calc R . .
C20 C 0.3217(4) 0.3759(9) 0.0747(3) 0.213(5) Uani 1 1 d . . .
H20 H 0.3141 0.3102 0.0918 0.256 Uiso 1 1 calc R . .
C21 C 0.3014(5) 0.3388(13) 0.0404(3) 0.298(8) Uani 1 1 d . . .
H21A H 0.2949 0.4033 0.0217 0.447 Uiso 1 1 calc R . .
H21B H 0.2624 0.2991 0.0395 0.447 Uiso 1 1 calc R . .
H21C H 0.331 0.285 0.0331 0.447 Uiso 1 1 calc R . .
C22 C 0.2831(4) 0.4722(11) 0.0868(4) 0.282(7) Uani 1 1 d . . .
H22A H 0.2775 0.5332 0.0668 0.423 Uiso 1 1 calc R . .
H22B H 0.3039 0.5037 0.1124 0.423 Uiso 1 1 calc R . .
H22C H 0.243 0.4417 0.0889 0.423 Uiso 1 1 calc R . .
C23 C 0.47449(17) 0.5329(4) 0.07939(13) 0.0584(11) Uani 1 1 d . . .
C24 C 0.47886(19) 0.6123(4) 0.10976(13) 0.0688(12) Uani 1 1 d . . .
H24 H 0.4895 0.5856 0.1363 0.083 Uiso 1 1 calc R . .
C25 C 0.4684(2) 0.7303(4) 0.10306(14) 0.0728(13) Uani 1 1 d . . .
C26 C 0.4513(2) 0.7673(4) 0.06344(14) 0.0730(13) Uani 1 1 d . . .
C27 C 0.4453(2) 0.6911(4) 0.03243(14) 0.0758(13) Uani 1 1 d . . .
H27 H 0.4333 0.7173 0.0059 0.091 Uiso 1 1 calc R . .
C28 C 0.45711(18) 0.5740(4) 0.04049(13) 0.0714(13) Uani 1 1 d . . .
H28 H 0.4532 0.5214 0.0191 0.086 Uiso 1 1 calc R . .
C29 C 0.4761(3) 0.8141(5) 0.13744(15) 0.114(2) Uani 1 1 d . . .
H29A H 0.4906 0.7727 0.1624 0.171 Uiso 1 1 calc R . .
H29B H 0.4366 0.8506 0.1378 0.171 Uiso 1 1 calc R . .
H29C H 0.506 0.8733 0.1344 0.171 Uiso 1 1 calc R . .
C30 C 0.4221(3) 0.9273(5) 0.01879(16) 0.121(2) Uani 1 1 d . . .
H30A H 0.4541 0.912 0.0039 0.181 Uiso 1 1 calc R . .
H30B H 0.4147 1.0104 0.0192 0.181 Uiso 1 1 calc R . .
H30C H 0.3843 0.888 0.006 0.181 Uiso 1 1 calc R . .
O2 O 0.7067(2) 0.3929(4) 0.0932(2) 0.174(2) Uani 1 1 d . . .
O7 O 0.37994(18) 0.4044(4) 0.09037(14) 0.1241(15) Uani 1 1 d . . .
O12 O 0.64078(19) 0.8810(3) 0.11616(11) 0.1123(13) Uani 1 1 d . . .
O26 O 0.44179(17) 0.8858(3) 0.05869(10) 0.1010(12) Uani 1 1 d . . .
C31 C 0.9425(2) 1.1618(4) 0.24850(13) 0.0738(13) Uani 1 1 d . . .
C32 C 0.8897(3) 1.2261(6) 0.24982(17) 0.1002(18) Uani 1 1 d . . .
C33 C 0.8919(4) 1.3463(7) 0.2510(2) 0.126(2) Uani 1 1 d . . .
H33 H 0.8558 1.3883 0.2519 0.151 Uiso 1 1 calc R . .
C34 C 0.9450(4) 1.4046(5) 0.25099(18) 0.120(2) Uani 1 1 d . . .
H34 H 0.9454 1.4863 0.2516 0.144 Uiso 1 1 calc R . .
C34A C 1 1.3423(6) 0.25 0.092(2) Uani 1 2 d S . .
C38A C 1 1.2213(6) 0.25 0.0724(18) Uani 1 2 d S . .
C39 C 0.93154(19) 1.0357(4) 0.24224(14) 0.0681(12) Uani 1 1 d . . .
C40 C 0.9378(2) 0.9556(4) 0.27315(14) 0.0754(13) Uani 1 1 d . . .
H40 H 0.9495 0.9828 0.2996 0.09 Uiso 1 1 calc R . .
C41 C 0.9277(2) 0.8370(4) 0.26708(14) 0.0799(14) Uani 1 1 d . . .
C42 C 0.9089(2) 0.8008(4) 0.22794(15) 0.0833(15) Uani 1 1 d . . .
C43 C 0.9012(2) 0.8756(5) 0.19645(15) 0.0888(15) Uani 1 1 d . . .
H43 H 0.8884 0.8479 0.1701 0.107 Uiso 1 1 calc R . .
C44 C 0.9124(2) 0.9930(4) 0.20359(14) 0.0791(14) Uani 1 1 d . . .
H44 H 0.907 1.0448 0.1819 0.095 Uiso 1 1 calc R . .
C45 C 0.9386(3) 0.7528(5) 0.30197(15) 0.113(2) Uani 1 1 d . . .
H45A H 0.9099 0.6882 0.2959 0.17 Uiso 1 1 calc R . .
H45B H 0.932 0.7923 0.3258 0.17 Uiso 1 1 calc R . .
H45C H 0.9807 0.7239 0.3066 0.17 Uiso 1 1 calc R . .
C46 C 0.8781(4) 0.6391(5) 0.18410(19) 0.166(3) Uani 1 1 d . . .
H46A H 0.8415 0.6825 0.1715 0.249 Uiso 1 1 calc R . .
H46B H 0.8676 0.5575 0.1852 0.249 Uiso 1 1 calc R . .
H46C H 0.9098 0.6482 0.1686 0.249 Uiso 1 1 calc R . .
C47 C 0.7775(4) 1.2019(9) 0.2359(3) 0.170(4) Uani 1 1 d . . .
H47 H 0.7713 1.2715 0.2516 0.204 Uiso 1 1 calc R . .
C48 C 0.7624(5) 1.2351(12) 0.1954(3) 0.308(8) Uani 1 1 d . . .
H48A H 0.7776 1.3131 0.1926 0.462 Uiso 1 1 calc R . .
H48B H 0.7178 1.2335 0.186 0.462 Uiso 1 1 calc R . .
H48C H 0.7815 1.1816 0.1797 0.462 Uiso 1 1 calc R . .
C49 C 0.7361(3) 1.1062(9) 0.2474(3) 0.202(4) Uani 1 1 d . . .
H49A H 0.7543 1.0308 0.2445 0.302 Uiso 1 1 calc R . .
H49B H 0.6954 1.1105 0.2301 0.302 Uiso 1 1 calc R . .
H49C H 0.7326 1.1168 0.275 0.302 Uiso 1 1 calc R . .
O32 O 0.8374(2) 1.1636(4) 0.25109(15) 0.1397(17) Uani 1 1 d . . .
O42 O 0.9004(2) 0.6815(3) 0.22349(11) 0.1221(14) Uani 1 1 d . . .

loop_
_atom_site_aniso_label
_atom_site_aniso_U_11
_atom_site_aniso_U_22
_atom_site_aniso_U_33
_atom_site_aniso_U_23
_atom_site_aniso_U_13
_atom_site_aniso_U_12
C1 0.069(3) 0.060(3) 0.083(3) -0.004(2) 0.008(2) 0.002(3)
C2 0.072(4) 0.074(4) 0.153(6) -0.019(3) 0.019(3) 0.011(3)
C3 0.110(5) 0.084(5) 0.181(7) -0.023(4) 0.003(5) 0.031(4)
C4 0.146(6) 0.049(3) 0.120(5) -0.011(3) -0.011(4) 0.016(4)
C4A 0.112(4) 0.049(3) 0.073(3) -0.001(2) 0.001(3) 0.001(3)
C5 0.133(5) 0.055(3) 0.098(4) 0.002(3) 0.005(4) -0.025(4)
C6 0.122(5) 0.080(4) 0.125(5) -0.007(4) 0.024(4) -0.042(4)
C7 0.082(4) 0.074(4) 0.102(4) -0.008(3) 0.013(3) -0.020(3)
C8 0.076(3) 0.057(3) 0.067(3) -0.005(2) 0.005(2) -0.015(2)
C8A 0.076(3) 0.053(3) 0.065(3) 0.001(2) 0.003(2) 0.000(3)
C9 0.053(2) 0.057(3) 0.087(3) 0.001(3) 0.005(2) -0.003(2)
C10 0.069(3) 0.070(3) 0.062(3) -0.006(2) 0.004(2) -0.006(2)
C11 0.071(3) 0.067(3) 0.065(3) 0.002(2) 0.005(2) -0.011(2)
C12 0.093(4) 0.061(3) 0.079(3) -0.002(3) 0.000(3) -0.020(3)
C13 0.104(4) 0.070(3) 0.073(3) -0.004(3) -0.007(3) -0.018(3)
C14 0.082(3) 0.069(3) 0.076(3) 0.007(3) 0.006(3) -0.006(3)
C15 0.107(4) 0.087(4) 0.079(3) 0.014(3) 0.009(3) -0.013(3)
C16 0.291(10) 0.091(5) 0.115(5) -0.027(4) -0.020(6) -0.057(5)
C17 0.308(17) 0.321(16) 0.346(18) -0.227(14) 0.257(15) -0.179(14)
C18 0.222(11) 0.43(2) 0.420(19) -0.220(17) 0.126(12) -0.201(13)
C19 0.257(14) 0.312(18) 0.37(2) -0.082(15) 0.152(14) -0.066(12)
C20 0.144(8) 0.194(9) 0.243(12) -0.090(8) -0.089(7) 0.052(7)
C21 0.160(9) 0.50(2) 0.208(11) -0.148(13) -0.029(8) 0.039(11)
C22 0.134(7) 0.276(14) 0.394(17) -0.141(12) -0.037(8) 0.060(8)
C23 0.052(2) 0.058(3) 0.064(3) 0.001(2) 0.010(2) 0.000(2)
C24 0.075(3) 0.070(3) 0.058(3) 0.003(2) 0.009(2) 0.007(2)
C25 0.080(3) 0.068(3) 0.068(3) -0.004(2) 0.011(2) 0.014(2)
C26 0.082(3) 0.068(3) 0.063(3) 0.005(3) 0.002(2) 0.006(3)
C27 0.077(3) 0.079(3) 0.064(3) 0.008(3) -0.002(2) -0.003(3)
C28 0.071(3) 0.067(3) 0.071(3) -0.007(2) 0.002(2) -0.007(2)
C29 0.165(6) 0.091(4) 0.083(4) -0.015(3) 0.015(4) 0.018(4)
C30 0.167(6) 0.086(4) 0.096(4) 0.032(3) -0.002(4) 0.014(4)
O2 0.077(3) 0.138(4) 0.316(8) -0.071(5) 0.060(4) 0.009(3)
O7 0.073(2) 0.123(3) 0.178(4) -0.030(3) 0.031(3) -0.024(2)
O12 0.165(3) 0.065(2) 0.095(3) -0.0059(19) 0.000(2) -0.034(2)
O26 0.142(3) 0.064(2) 0.090(2) 0.0114(19) 0.007(2) 0.017(2)
C31 0.084(3) 0.072(3) 0.064(3) 0.003(3) 0.014(3) 0.009(3)
C32 0.103(5) 0.097(5) 0.096(4) 0.001(3) 0.011(4) 0.022(4)
C33 0.135(6) 0.113(6) 0.125(6) 0.002(4) 0.017(5) 0.055(5)
C34 0.177(7) 0.063(4) 0.105(5) 0.000(3) -0.005(5) 0.025(4)
C34A 0.134(7) 0.061(5) 0.070(5) 0 -0.006(5) 0
C38A 0.099(5) 0.058(4) 0.059(4) 0 0.013(4) 0
C39 0.063(3) 0.074(3) 0.068(3) -0.001(3) 0.014(2) -0.001(2)
C40 0.073(3) 0.087(3) 0.066(3) -0.001(3) 0.015(2) -0.007(3)
C41 0.085(3) 0.086(4) 0.066(3) 0.006(3) 0.009(3) -0.015(3)
C42 0.106(4) 0.067(3) 0.073(3) 0.007(3) 0.009(3) -0.015(3)
C43 0.104(4) 0.090(4) 0.067(3) -0.007(3) 0.006(3) -0.007(3)
C44 0.082(3) 0.088(4) 0.065(3) 0.006(3) 0.011(2) 0.005(3)
C45 0.138(5) 0.108(4) 0.086(4) 0.023(3) 0.004(3) -0.026(4)
C46 0.268(9) 0.100(5) 0.104(5) -0.014(4) -0.021(5) -0.035(5)
C47 0.109(6) 0.199(9) 0.165(8) -0.008(6) -0.051(5) 0.005(6)
C48 0.284(14) 0.375(18) 0.195(10) 0.101(11) -0.107(10) -0.080(12)
C49 0.092(5) 0.250(11) 0.248(11) 0.007(9) 0.004(6) -0.020(6)
O32 0.078(3) 0.168(4) 0.176(4) 0.014(3) 0.035(3) 0.030(3)
O42 0.182(4) 0.085(3) 0.085(3) -0.001(2) -0.003(2) -0.035(3)

loop_
_atom_type_symbol
_atom_type_description
_atom_type_scat_dispersion_real
_atom_type_scat_dispersion_imag
_atom_type_scat_source
C C 0.0181 0.0091 'International Tables Vol C Tables 4.2.6.8 and 6.1.1.4'
H H 0 0 'International Tables Vol C Tables 4.2.6.8 and 6.1.1.4'
O O 0.0492 0.0322 'International Tables Vol C Tables 4.2.6.8 and 6.1.1.4'

loop_
_geom_angle_atom_site_label_1
_geom_angle_atom_site_label_2
_geom_angle_atom_site_label_3
_geom_angle
_geom_angle_site_symmetry_1
_geom_angle_site_symmetry_3
_geom_angle_publ_flag
C2 C1 C8A 118.7(5) . . ?
C2 C1 C9 116.9(4) . . ?
C8A C1 C9 124.0(4) . . ?
C1 C2 O2 116.3(5) . . ?
C1 C2 C3 122.7(6) . . ?
O2 C2 C3 120.9(5) . . ?
C4 C3 C2 118.8(6) . . ?
C3 C4 C4A 121.8(5) . . ?
C4 C4A C8A 119.5(5) . . ?
C4 C4A C5 119.8(5) . . ?
C8A C4A C5 120.6(5) . . ?
C6 C5 C4A 120.8(5) . . ?
C5 C6 C7 119.7(6) . . ?
C6 C7 O7 121.9(5) . . ?
C6 C7 C8 122.5(6) . . ?
O7 C7 C8 115.5(5) . . ?
C7 C8 C8A 118.6(5) . . ?
C7 C8 C23 115.8(4) . . ?
C8A C8 C23 125.5(4) . . ?
C4A C8A C1 118.4(5) . . ?
C4A C8A C8 117.6(5) . . ?
C1 C8A C8 124.0(4) . . ?
C14 C9 C10 117.2(4) . . ?
C14 C9 C1 119.6(4) . . ?
C10 C9 C1 123.1(4) . . ?
C11 C10 C9 123.4(4) . . ?
C10 C11 C12 117.9(4) . . ?
C10 C11 C15 121.8(4) . . ?
C12 C11 C15 120.3(4) . . ?
O12 C12 C11 115.1(4) . . ?
O12 C12 C13 123.8(4) . . ?
C11 C12 C13 121.1(4) . . ?
C14 C13 C12 119.6(4) . . ?
C13 C14 C9 120.8(4) . . ?
O2 C17 C19 131.1(16) . . ?
O2 C17 C18 114.0(10) . . ?
C19 C17 C18 108.4(10) . . ?
C21 C20 O7 126.4(12) . . ?
C21 C20 C22 113.5(9) . . ?
O7 C20 C22 105.3(7) . . ?
C24 C23 C28 117.4(4) . . ?
C24 C23 C8 124.2(4) . . ?
C28 C23 C8 118.4(4) . . ?
C23 C24 C25 123.0(4) . . ?
C24 C25 C26 117.4(4) . . ?
C24 C25 C29 120.7(4) . . ?
C26 C25 C29 121.8(4) . . ?
C27 C26 O26 123.8(4) . . ?
C27 C26 C25 121.5(4) . . ?
O26 C26 C25 114.7(4) . . ?
C26 C27 C28 119.2(4) . . ?
C23 C28 C27 121.6(4) . . ?
C17 O2 C2 132.4(8) . . ?
C20 O7 C7 126.2(6) . . ?
C12 O12 C16 117.3(4) . . ?
C26 O26 C30 116.8(4) . . ?
C32 C31 C38A 119.1(5) . . ?
C32 C31 C39 114.5(5) . . ?
C38A C31 C39 126.2(5) . . ?
O32 C32 C33 123.2(6) . . ?
O32 C32 C31 116.1(6) . . ?
C33 C32 C31 120.6(6) . . ?
C34 C33 C32 121.4(6) . . ?
C33 C34 C34A 119.8(6) . . ?
C38A C34A C34 120.4(4) . 2_755 ?
C38A C34A C34 120.4(4) . . ?
C34 C34A C34 119.3(9) 2_755 . ?
C34A C38A C31 118.5(3) . 2_755 ?
C34A C38A C31 118.5(3) . . ?
C31 C38A C31 122.9(6) 2_755 . ?
C40 C39 C44 116.8(4) . . ?
C40 C39 C31 123.7(4) . . ?
C44 C39 C31 119.5(4) . . ?
C39 C40 C41 123.4(5) . . ?
C42 C41 C40 116.6(5) . . ?
C42 C41 C45 122.3(5) . . ?
C40 C41 C45 121.1(5) . . ?
C43 C42 C41 122.5(5) . . ?
C43 C42 O42 123.1(5) . . ?
C41 C42 O42 114.3(4) . . ?
C42 C43 C44 119.3(5) . . ?
C43 C44 C39 121.3(5) . . ?
O32 C47 C48 117.6(10) . . ?
O32 C47 C49 104.4(7) . . ?
C48 C47 C49 114.7(8) . . ?
C32 O32 C47 124.5(6) . . ?
C42 O42 C46 117.1(4) . . ?

loop_
_geom_bond_atom_site_label_1
_geom_bond_atom_site_label_2
_geom_bond_distance
_geom_bond_site_symmetry_2
_geom_bond_publ_flag
C1 C2 1.370(6) . ?
C1 C8A 1.430(6) . ?
C1 C9 1.491(6) . ?
C2 O2 1.383(6) . ?
C2 C3 1.388(7) . ?
C3 C4 1.348(8) . ?
C4 C4A 1.404(7) . ?
C4A C8A 1.404(6) . ?
C4A C5 1.420(7) . ?
C5 C6 1.350(7) . ?
C6 C7 1.373(7) . ?
C7 O7 1.374(6) . ?
C7 C8 1.399(6) . ?
C8 C8A 1.437(6) . ?
C8 C23 1.488(6) . ?
C9 C14 1.393(6) . ?
C9 C10 1.393(6) . ?
C10 C11 1.366(6) . ?
C11 C12 1.383(6) . ?
C11 C15 1.504(6) . ?
C12 O12 1.368(5) . ?
C12 C13 1.387(6) . ?
C13 C14 1.382(6) . ?
C16 O12 1.431(6) . ?
C17 O2 1.156(10) . ?
C17 C19 1.305(14) . ?
C17 C18 1.502(13) . ?
C20 C21 1.240(10) . ?
C20 O7 1.326(8) . ?
C20 C22 1.509(11) . ?
C23 C24 1.371(6) . ?
C23 C28 1.387(5) . ?
C24 C25 1.388(6) . ?
C25 C26 1.394(6) . ?
C25 C29 1.502(6) . ?
C26 C27 1.360(6) . ?
C26 O26 1.384(5) . ?
C27 C28 1.389(6) . ?
C30 O26 1.424(5) . ?
C31 C32 1.390(7) . ?
C31 C38A 1.435(5) . ?
C31 C39 1.478(6) . ?
C32 O32 1.371(7) . ?
C32 C33 1.384(8) . ?
C33 C34 1.350(8) . ?
C34 C34A 1.418(7) . ?
C34A C38A 1.392(9) . ?
C34A C34 1.418(7) 2_755 ?
C38A C31 1.435(5) 2_755 ?
C39 C40 1.387(6) . ?
C39 C44 1.389(6) . ?
C40 C41 1.390(6) . ?
C41 C42 1.379(6) . ?
C41 C45 1.516(6) . ?
C42 C43 1.361(6) . ?
C42 O42 1.388(5) . ?
C43 C44 1.386(6) . ?
C46 O42 1.420(6) . ?
C47 O32 1.387(7) . ?
C47 C48 1.407(11) . ?
C47 C49 1.533(11) . ?
